data_7038782
loop_
_publ_author_name
'Chen, Guo-Qiang'
'Kehr, Gerald'
'Daniliuc, Constantin G.'
'Erker, Gerhard'

_publ_section_title
;
 Nitro-redox reactions at a frustrated borane/phosphane Lewis pair.
;
_journal_issue 16
_journal_name_full 'Dalton transactions (Cambridge, England : 2003)'
_journal_page_first 6820
_journal_page_last 6823
_journal_paper_doi 10.1039/c6dt00857g
_journal_volume 45
_journal_year 2016
_chemical_formula_sum 'C46 H47 B F10 N O2 P'
_chemical_formula_weight 877.63
_chemical_name_systematic
; 
 ? 
;
_space_group_IT_number 2
_symmetry_cell_setting triclinic
_symmetry_space_group_name_Hall '-P 1'
_symmetry_space_group_name_H-M 'P -1'
_atom_sites_solution_hydrogens geom
_atom_sites_solution_primary direct
_atom_sites_solution_secondary difmap
_audit_creation_method SHELXL-97
_audit_update_record
;
2016-01-29 deposited with the CCDC.
2016-03-14 downloaded from the CCDC.
;
_cell_angle_alpha 72.2980(10)
_cell_angle_beta 69.121(2)
_cell_angle_gamma 72.9660(10)
_cell_formula_units_Z 2
_cell_length_a 13.2257(3)
_cell_length_b 13.5489(6)
_cell_length_c 13.5621(4)
_cell_measurement_reflns_used 5267
_cell_measurement_temperature 223(2)
_cell_measurement_theta_max 28.28
_cell_measurement_theta_min 3.70
_cell_volume 2116.13(13)
_computing_cell_refinement 'Collect (Nonius B.V., 1998)'
_computing_data_collection 'Collect (Nonius B.V., 1998)'
_computing_data_reduction 'Denzo-SMN (Otwinowski & Minor, 1997)'
_computing_molecular_graphics 'XP (BrukerAXS, 2000)'
_computing_publication_material 'SHELXL-97 (Sheldrick, 1997)'
_computing_structure_refinement 'SHELXL-97 (Sheldrick, 1997)'
_computing_structure_solution 'SHELXS-97 (Sheldrick, 1990)'
_diffrn_ambient_temperature 223(2)
_diffrn_measured_fraction_theta_full 0.968
_diffrn_measured_fraction_theta_max 0.968
_diffrn_measurement_device_type 'Nonius KappaCCD APEXII'
_diffrn_measurement_method '\w and \f scans'
_diffrn_radiation_monochromator 'Montel mirror'
_diffrn_radiation_source 'rotating anode Nonius FR591'
_diffrn_radiation_type MoK\a
_diffrn_radiation_wavelength 0.71073
_diffrn_reflns_av_R_equivalents 0.061
_diffrn_reflns_av_sigmaI/netI 0.0481
_diffrn_reflns_limit_h_max 0
_diffrn_reflns_limit_h_min -15
_diffrn_reflns_limit_k_max 15
_diffrn_reflns_limit_k_min -16
_diffrn_reflns_limit_l_max 14
_diffrn_reflns_limit_l_min -16
_diffrn_reflns_number 19084
_diffrn_reflns_theta_full 25.00
_diffrn_reflns_theta_max 25.00
_diffrn_reflns_theta_min 3.94
_exptl_absorpt_coefficient_mu 0.149
_exptl_absorpt_correction_T_max 0.9911
_exptl_absorpt_correction_T_min 0.9737
_exptl_absorpt_correction_type multi-scan
_exptl_absorpt_process_details 'Denzo (Otwinowski, Borek, Majewski & Minor, 2003)'
_exptl_crystal_colour colourless
_exptl_crystal_density_diffrn 1.377
_exptl_crystal_density_method 'not measured'
_exptl_crystal_description prism
_exptl_crystal_F_000 912
_exptl_crystal_size_max 0.18
_exptl_crystal_size_mid 0.08
_exptl_crystal_size_min 0.06
_refine_diff_density_max 0.443
_refine_diff_density_min -0.561
_refine_diff_density_rms 0.064
_refine_ls_extinction_method none
_refine_ls_goodness_of_fit_ref 1.060
_refine_ls_hydrogen_treatment constr
_refine_ls_matrix_type full
_refine_ls_number_parameters 602
_refine_ls_number_reflns 7206
_refine_ls_number_restraints 127
_refine_ls_restrained_S_all 1.064
_refine_ls_R_factor_all 0.1237
_refine_ls_R_factor_gt 0.0861
_refine_ls_shift/su_max 0.001
_refine_ls_shift/su_mean 0.000
_refine_ls_structure_factor_coef Fsqd
_refine_ls_weighting_details 'calc w=1/[\s^2^(Fo^2^)+(0.0395P)^2^+6.3527P] where P=(Fo^2^+2Fc^2^)/3'
_refine_ls_weighting_scheme calc
_refine_ls_wR_factor_gt 0.1734
_refine_ls_wR_factor_ref 0.2047
_reflns_number_gt 5118
_reflns_number_total 7206
_reflns_threshold_expression >2sigma(I)
_cod_data_source_file c6dt00857g2.cif
_cod_data_source_block erk7909
_cod_depositor_comments 'Adding full bibliography for 7038780--7038784.cif.'
_cod_original_cell_volume 2116.13(12)
_cod_original_sg_symbol_H-M P-1
_cod_database_code 7038782

loop_
_symmetry_equiv_pos_as_xyz
'x, y, z'
'-x, -y, -z'

loop_
_atom_site_label
_atom_site_type_symbol
_atom_site_fract_x
_atom_site_fract_y
_atom_site_fract_z
_atom_site_U_iso_or_equiv
_atom_site_adp_type
_atom_site_occupancy
_atom_site_symmetry_multiplicity
_atom_site_calc_flag
_atom_site_refinement_flags
_atom_site_disorder_assembly
_atom_site_disorder_group
P1 P 0.72494(10) 0.19615(10) 0.34497(9) 0.0407(3) Uani 1 1 d . . .
B1 B 0.8732(5) 0.3084(5) 0.3245(4) 0.0473(13) Uani 1 1 d . . .
O1 O 0.8439(2) 0.2098(2) 0.3189(2) 0.0411(7) Uani 1 1 d . . .
O2 O 0.8067(3) 0.3391(2) 0.4262(2) 0.0473(8) Uani 1 1 d . . .
N1 N 0.7907(3) 0.2474(3) 0.5140(3) 0.0414(9) Uani 1 1 d . . .
C1 C 0.6342(4) 0.2675(4) 0.4473(3) 0.0465(11) Uani 1 1 d . . .
H1A H 0.6238 0.3432 0.4128 0.056 Uiso 1 1 calc R . .
H1B H 0.5620 0.2483 0.4709 0.056 Uiso 1 1 calc R . .
C2 C 0.6685(4) 0.2523(4) 0.5511(4) 0.0466(11) Uani 1 1 d . . .
C3 C 0.6442(4) 0.1496(4) 0.6266(4) 0.0478(11) Uani 1 1 d . . .
H3 H 0.6892 0.0869 0.6059 0.057 Uiso 1 1 calc R . .
C4 C 0.5657(5) 0.1398(6) 0.7186(5) 0.0787(18) Uani 1 1 d . . .
H4A H 0.5187 0.2004 0.7423 0.094 Uiso 1 1 calc R . .
H4B H 0.5562 0.0721 0.7611 0.094 Uiso 1 1 calc R . .
C5 C 0.6040(4) 0.3486(4) 0.6005(4) 0.0572(13) Uani 1 1 d . . .
H5A H 0.6158 0.3377 0.6700 0.086 Uiso 1 1 calc R . .
H5B H 0.5257 0.3575 0.6105 0.086 Uiso 1 1 calc R . .
H5C H 0.6295 0.4115 0.5523 0.086 Uiso 1 1 calc R . .
C11 C 0.7206(4) 0.0570(4) 0.3886(3) 0.0406(10) Uani 1 1 d . . .
C12 C 0.8038(4) -0.0211(4) 0.4282(3) 0.0443(11) Uani 1 1 d . . .
C13 C 0.8041(4) -0.1275(4) 0.4425(4) 0.0466(11) Uani 1 1 d . . .
H13 H 0.8599 -0.1790 0.4679 0.056 Uiso 1 1 calc R . .
C14 C 0.7265(4) -0.1609(4) 0.4211(4) 0.0509(12) Uani 1 1 d . . .
C15 C 0.6419(4) -0.0840(4) 0.3892(4) 0.0522(12) Uani 1 1 d . . .
H15 H 0.5861 -0.1054 0.3780 0.063 Uiso 1 1 calc R . .
C16 C 0.6358(4) 0.0234(4) 0.3730(3) 0.0448(11) Uani 1 1 d . . .
C17 C 0.8934(4) 0.0027(4) 0.4564(4) 0.0501(12) Uani 1 1 d . . .
H17A H 0.9133 -0.0536 0.5147 0.075 Uiso 1 1 calc R . .
H17B H 0.8666 0.0693 0.4792 0.075 Uiso 1 1 calc R . .
H17C H 0.9578 0.0076 0.3934 0.075 Uiso 1 1 calc R . .
C18 C 0.7335(5) -0.2775(4) 0.4331(5) 0.0733(17) Uani 1 1 d . . .
H18A H 0.6771 -0.2853 0.4075 0.110 Uiso 1 1 calc R . .
H18B H 0.7220 -0.3135 0.5087 0.110 Uiso 1 1 calc R . .
H18C H 0.8060 -0.3082 0.3907 0.110 Uiso 1 1 calc R . .
C19 C 0.5356(4) 0.0981(4) 0.3422(4) 0.0538(13) Uani 1 1 d . . .
H19A H 0.5539 0.1217 0.2640 0.081 Uiso 1 1 calc R . .
H19B H 0.5141 0.1589 0.3743 0.081 Uiso 1 1 calc R . .
H19C H 0.4749 0.0615 0.3686 0.081 Uiso 1 1 calc R . .
C21 C 0.6929(4) 0.2492(4) 0.2161(3) 0.0438(11) Uani 1 1 d . . .
C22 C 0.6069(4) 0.3340(4) 0.1945(4) 0.0558(13) Uani 1 1 d . . .
C23 C 0.6024(5) 0.3713(5) 0.0882(4) 0.082(2) Uani 1 1 d . . .
H23 H 0.5447 0.4280 0.0736 0.098 Uiso 1 1 calc R . .
C24 C 0.6783(6) 0.3293(6) 0.0035(5) 0.093(2) Uani 1 1 d . . .
C28 C 0.6714(7) 0.3721(8) -0.1124(5) 0.133(3) Uani 1 1 d U . .
H28A H 0.7320 0.3321 -0.1600 0.200 Uiso 1 1 calc R . .
H28B H 0.6763 0.4461 -0.1356 0.200 Uiso 1 1 calc R . .
H28C H 0.6017 0.3652 -0.1153 0.200 Uiso 1 1 calc R . .
C25 C 0.7613(5) 0.2444(5) 0.0266(4) 0.0737(18) Uani 1 1 d . . .
H25 H 0.8134 0.2145 -0.0304 0.088 Uiso 1 1 calc R . .
C26 C 0.7707(4) 0.2016(4) 0.1307(4) 0.0543(13) Uani 1 1 d . . .
C27 C 0.5149(4) 0.3902(4) 0.2763(4) 0.0614(14) Uani 1 1 d . . .
H27A H 0.5437 0.4369 0.2965 0.092 Uiso 1 1 calc R . .
H27B H 0.4862 0.3382 0.3402 0.092 Uiso 1 1 calc R . .
H27C H 0.4560 0.4313 0.2447 0.092 Uiso 1 1 calc R . .
C29 C 0.8643(4) 0.1074(4) 0.1425(4) 0.0552(13) Uani 1 1 d . . .
H29A H 0.8343 0.0450 0.1847 0.083 Uiso 1 1 calc R . .
H29B H 0.9085 0.1207 0.1789 0.083 Uiso 1 1 calc R . .
H29C H 0.9102 0.0960 0.0714 0.083 Uiso 1 1 calc R . .
C31 C 1.0062(4) 0.2863(4) 0.3071(4) 0.0454(11) Uani 1 1 d . . .
F32 F 0.9787(2) 0.4541(2) 0.3426(3) 0.0656(8) Uani 1 1 d . . .
C32 C 1.0485(4) 0.3623(4) 0.3204(4) 0.0527(12) Uani 1 1 d . . .
F33 F 1.1924(3) 0.4315(3) 0.3237(3) 0.0807(10) Uani 1 1 d . . .
C33 C 1.1578(4) 0.3539(4) 0.3097(4) 0.0580(14) Uani 1 1 d . . .
F34 F 1.3407(3) 0.2560(3) 0.2704(3) 0.0843(11) Uani 1 1 d . . .
C34 C 1.2337(4) 0.2650(5) 0.2822(4) 0.0582(14) Uani 1 1 d . . .
F35 F 1.2717(2) 0.1001(3) 0.2390(3) 0.0748(9) Uani 1 1 d . . .
C35 C 1.1977(4) 0.1878(4) 0.2660(4) 0.0519(12) Uani 1 1 d . . .
F36 F 1.0620(2) 0.1208(2) 0.2552(2) 0.0608(8) Uani 1 1 d . . .
C36 C 1.0877(4) 0.1994(4) 0.2775(4) 0.0474(11) Uani 1 1 d . . .
C41 C 0.8418(4) 0.4072(4) 0.2249(4) 0.0516(12) Uani 1 1 d . . .
F42 F 0.7039(3) 0.5216(2) 0.3331(3) 0.0784(10) Uani 1 1 d . . .
C42 C 0.7623(5) 0.4985(4) 0.2349(4) 0.0613(14) Uani 1 1 d . . .
F43 F 0.6527(4) 0.6598(3) 0.1647(4) 0.1203(17) Uani 1 1 d . . .
C43 C 0.7341(6) 0.5730(5) 0.1481(5) 0.0802(19) Uani 1 1 d . . .
F44 F 0.7586(4) 0.6295(4) -0.0392(3) 0.138(2) Uani 1 1 d . . .
C44 C 0.7858(6) 0.5582(5) 0.0461(5) 0.087(2) Uani 1 1 d . . .
F45 F 0.9196(3) 0.4532(3) -0.0708(3) 0.1025(13) Uani 1 1 d . . .
C45 C 0.8666(5) 0.4703(5) 0.0308(4) 0.0757(18) Uani 1 1 d . . .
F46 F 0.9729(3) 0.3118(3) 0.0976(2) 0.0709(9) Uani 1 1 d . . .
C46 C 0.8931(4) 0.3970(4) 0.1184(4) 0.0568(13) Uani 1 1 d . . .
C51 C 0.8387(4) 0.2483(4) 0.5937(4) 0.0476(11) Uani 1 1 d . . .
C52 C 0.8777(4) 0.3333(5) 0.5900(4) 0.0597(14) Uani 1 1 d . . .
H52 H 0.8669 0.3965 0.5380 0.072 Uiso 1 1 calc R . .
C53 C 0.9330(5) 0.3263(5) 0.6630(5) 0.0707(16) Uani 1 1 d . . .
H53 H 0.9597 0.3847 0.6597 0.085 Uiso 1 1 calc R . .
C54 C 0.9490(5) 0.2342(5) 0.7401(5) 0.0692(16) Uani 1 1 d . . .
H54 H 0.9869 0.2295 0.7889 0.083 Uiso 1 1 calc R . .
C55 C 0.9093(4) 0.1504(5) 0.7447(4) 0.0605(14) Uani 1 1 d . . .
H55 H 0.9186 0.0880 0.7981 0.073 Uiso 1 1 calc R . .
C56 C 0.8553(4) 0.1554(4) 0.6719(4) 0.0525(12) Uani 1 1 d . . .
H56 H 0.8298 0.0963 0.6753 0.063 Uiso 1 1 calc R . .
C61 C 0.5256(10) 1.1469(15) 0.0183(11) 0.121(5) Uani 0.75(3) 1 d PDU A 1
H61A H 0.5026 1.1980 -0.0414 0.182 Uiso 0.75(3) 1 calc PR A 1
H61B H 0.5380 1.1836 0.0629 0.182 Uiso 0.75(3) 1 calc PR A 1
H61C H 0.4683 1.1070 0.0617 0.182 Uiso 0.75(3) 1 calc PR A 1
C62 C 0.6311(12) 1.0723(15) -0.0253(11) 0.130(5) Uani 0.75(3) 1 d PDU A 1
H62A H 0.6168 1.0358 -0.0697 0.156 Uiso 0.75(3) 1 calc PR A 1
H62B H 0.6862 1.1145 -0.0731 0.156 Uiso 0.75(3) 1 calc PR A 1
C63 C 0.6790(9) 0.9927(13) 0.0545(8) 0.081(3) Uani 0.75(3) 1 d PDU A 1
H63A H 0.6231 0.9517 0.1029 0.098 Uiso 0.75(3) 1 calc PR A 1
H63B H 0.6935 1.0298 0.0983 0.098 Uiso 0.75(3) 1 calc PR A 1
C64 C 0.7816(11) 0.9173(15) 0.0153(10) 0.115(4) Uani 0.75(3) 1 d PDU A 1
H64A H 0.8373 0.9580 -0.0347 0.138 Uiso 0.75(3) 1 calc PR A 1
H64B H 0.7668 0.8782 -0.0263 0.138 Uiso 0.75(3) 1 calc PR A 1
C65 C 0.8299(12) 0.8394(13) 0.0987(12) 0.104(4) Uani 0.75(3) 1 d PDU A 1
H65A H 0.8975 0.7950 0.0638 0.156 Uiso 0.75(3) 1 calc PR A 1
H65B H 0.7775 0.7956 0.1468 0.156 Uiso 0.75(3) 1 calc PR A 1
H65C H 0.8464 0.8766 0.1401 0.156 Uiso 0.75(3) 1 calc PR A 1
C61A C 0.533(3) 1.077(6) 0.024(4) 0.178(17) Uani 0.25(3) 1 d PDU A 2
H61D H 0.5127 1.1312 -0.0356 0.267 Uiso 0.25(3) 1 calc PR A 2
H61E H 0.5200 1.1081 0.0836 0.267 Uiso 0.25(3) 1 calc PR A 2
H61F H 0.4888 1.0234 0.0469 0.267 Uiso 0.25(3) 1 calc PR A 2
C62A C 0.653(4) 1.026(4) -0.013(4) 0.142(11) Uani 0.25(3) 1 d PDU A 2
H62C H 0.6658 0.9999 -0.0773 0.170 Uiso 0.25(3) 1 calc PR A 2
H62D H 0.6965 1.0806 -0.0348 0.170 Uiso 0.25(3) 1 calc PR A 2
C63A C 0.691(3) 0.939(4) 0.069(3) 0.101(9) Uani 0.25(3) 1 d PDU A 2
H63C H 0.6320 0.8998 0.1105 0.121 Uiso 0.25(3) 1 calc PR A 2
H63D H 0.7056 0.9685 0.1188 0.121 Uiso 0.25(3) 1 calc PR A 2
C64A C 0.793(3) 0.863(4) 0.025(3) 0.121(10) Uani 0.25(3) 1 d PDU A 2
H64C H 0.8476 0.9029 -0.0289 0.146 Uiso 0.25(3) 1 calc PR A 2
H64D H 0.7747 0.8213 -0.0119 0.146 Uiso 0.25(3) 1 calc PR A 2
C65A C 0.840(3) 0.791(4) 0.112(3) 0.099(11) Uani 0.25(3) 1 d PDU A 2
H65D H 0.9053 0.7425 0.0804 0.148 Uiso 0.25(3) 1 calc PR A 2
H65E H 0.7855 0.7522 0.1647 0.148 Uiso 0.25(3) 1 calc PR A 2
H65F H 0.8598 0.8328 0.1463 0.148 Uiso 0.25(3) 1 calc PR A 2

loop_
_atom_site_aniso_label
_atom_site_aniso_U_11
_atom_site_aniso_U_22
_atom_site_aniso_U_33
_atom_site_aniso_U_23
_atom_site_aniso_U_13
_atom_site_aniso_U_12
P1 0.0390(6) 0.0476(7) 0.0369(6) -0.0033(5) -0.0138(5) -0.0139(5)
B1 0.046(3) 0.051(3) 0.043(3) -0.006(2) -0.011(2) -0.013(3)
O1 0.0393(16) 0.0441(18) 0.0408(16) -0.0045(14) -0.0117(13) -0.0152(14)
O2 0.0489(19) 0.0461(19) 0.0459(17) -0.0064(15) -0.0103(14) -0.0172(15)
N1 0.045(2) 0.042(2) 0.040(2) -0.0051(17) -0.0131(16) -0.0173(17)
C1 0.040(3) 0.060(3) 0.043(2) -0.008(2) -0.015(2) -0.016(2)
C2 0.042(3) 0.059(3) 0.041(2) -0.010(2) -0.013(2) -0.014(2)
C3 0.044(3) 0.062(3) 0.042(2) -0.009(2) -0.012(2) -0.020(2)
C4 0.068(4) 0.086(5) 0.072(4) -0.002(3) -0.016(3) -0.023(3)
C5 0.058(3) 0.063(3) 0.056(3) -0.023(3) -0.015(2) -0.014(3)
C11 0.042(2) 0.046(3) 0.036(2) -0.003(2) -0.0153(19) -0.016(2)
C12 0.043(3) 0.055(3) 0.036(2) -0.004(2) -0.0139(19) -0.016(2)
C13 0.049(3) 0.044(3) 0.046(3) -0.002(2) -0.016(2) -0.014(2)
C14 0.056(3) 0.054(3) 0.046(3) -0.009(2) -0.010(2) -0.024(2)
C15 0.051(3) 0.064(3) 0.051(3) -0.006(2) -0.021(2) -0.026(3)
C16 0.042(3) 0.056(3) 0.040(2) -0.007(2) -0.013(2) -0.018(2)
C17 0.048(3) 0.056(3) 0.051(3) -0.002(2) -0.026(2) -0.014(2)
C18 0.078(4) 0.054(3) 0.095(5) -0.018(3) -0.028(3) -0.020(3)
C19 0.048(3) 0.067(3) 0.053(3) -0.004(2) -0.022(2) -0.021(3)
C21 0.043(3) 0.053(3) 0.034(2) -0.003(2) -0.0129(19) -0.013(2)
C22 0.055(3) 0.062(3) 0.043(3) -0.002(2) -0.017(2) -0.009(3)
C23 0.077(4) 0.090(5) 0.050(3) 0.000(3) -0.022(3) 0.015(3)
C24 0.084(5) 0.112(6) 0.043(3) 0.003(3) -0.021(3) 0.017(4)
C28 0.130(6) 0.163(7) 0.056(4) -0.003(4) -0.037(4) 0.034(5)
C25 0.068(4) 0.095(5) 0.041(3) -0.009(3) -0.017(3) 0.003(3)
C26 0.051(3) 0.068(3) 0.040(3) -0.006(2) -0.016(2) -0.011(3)
C27 0.056(3) 0.064(4) 0.057(3) -0.007(3) -0.023(3) -0.001(3)
C29 0.054(3) 0.065(3) 0.043(3) -0.011(2) -0.017(2) -0.005(3)
C31 0.050(3) 0.045(3) 0.040(2) -0.002(2) -0.014(2) -0.016(2)
F32 0.0576(18) 0.0518(18) 0.091(2) -0.0169(16) -0.0191(16) -0.0188(15)
C32 0.047(3) 0.050(3) 0.059(3) -0.004(2) -0.018(2) -0.013(2)
F33 0.071(2) 0.074(2) 0.115(3) -0.013(2) -0.040(2) -0.0338(18)
C33 0.057(3) 0.056(3) 0.067(3) 0.002(3) -0.027(3) -0.025(3)
F34 0.0485(18) 0.094(3) 0.112(3) -0.009(2) -0.0342(18) -0.0190(17)
C34 0.042(3) 0.068(4) 0.063(3) 0.005(3) -0.024(2) -0.019(3)
F35 0.0505(18) 0.071(2) 0.091(2) -0.0158(18) -0.0168(16) -0.0027(16)
C35 0.045(3) 0.051(3) 0.050(3) -0.003(2) -0.016(2) -0.002(2)
F36 0.0528(17) 0.0578(18) 0.0732(19) -0.0208(15) -0.0128(14) -0.0141(14)
C36 0.052(3) 0.049(3) 0.043(2) -0.001(2) -0.016(2) -0.021(2)
C41 0.046(3) 0.053(3) 0.050(3) 0.005(2) -0.016(2) -0.017(2)
F42 0.087(2) 0.055(2) 0.072(2) -0.0083(16) -0.0172(18) 0.0019(17)
C42 0.066(3) 0.050(3) 0.060(3) 0.004(3) -0.019(3) -0.017(3)
F43 0.121(3) 0.072(3) 0.113(3) 0.012(2) -0.033(3) 0.024(2)
C43 0.088(5) 0.054(4) 0.077(4) 0.005(3) -0.025(4) -0.003(3)
F44 0.164(4) 0.111(4) 0.080(3) 0.040(2) -0.044(3) 0.002(3)
C44 0.103(5) 0.068(4) 0.062(4) 0.022(3) -0.029(4) -0.010(4)
F45 0.117(3) 0.113(3) 0.0459(19) 0.0120(19) -0.0112(19) -0.024(2)
C45 0.081(4) 0.080(4) 0.049(3) 0.013(3) -0.015(3) -0.025(4)
F46 0.069(2) 0.078(2) 0.0497(17) -0.0088(16) -0.0097(15) -0.0072(17)
C46 0.055(3) 0.051(3) 0.053(3) 0.003(2) -0.011(2) -0.015(3)
C51 0.044(3) 0.057(3) 0.049(3) -0.018(2) -0.014(2) -0.014(2)
C52 0.062(3) 0.062(3) 0.064(3) -0.018(3) -0.019(3) -0.022(3)
C53 0.067(4) 0.080(4) 0.088(4) -0.038(4) -0.027(3) -0.024(3)
C54 0.062(4) 0.093(5) 0.068(4) -0.032(3) -0.028(3) -0.011(3)
C55 0.063(3) 0.077(4) 0.051(3) -0.019(3) -0.026(3) -0.012(3)
C56 0.054(3) 0.057(3) 0.051(3) -0.011(2) -0.018(2) -0.016(2)
C61 0.110(7) 0.141(10) 0.121(7) -0.031(7) -0.042(6) -0.027(6)
C62 0.127(8) 0.153(9) 0.126(7) -0.033(7) -0.046(6) -0.039(7)
C63 0.090(5) 0.090(7) 0.078(5) -0.012(5) -0.036(4) -0.033(5)
C64 0.125(7) 0.127(9) 0.095(6) -0.033(6) -0.021(6) -0.034(6)
C65 0.118(7) 0.098(8) 0.113(7) -0.031(6) -0.048(6) -0.023(6)
C61A 0.174(19) 0.179(19) 0.174(19) -0.037(10) -0.047(10) -0.036(10)
C62A 0.144(13) 0.142(13) 0.141(13) -0.029(9) -0.042(9) -0.034(9)
C63A 0.096(11) 0.103(12) 0.101(11) -0.018(9) -0.026(8) -0.023(9)
C64A 0.127(12) 0.121(13) 0.110(12) -0.024(9) -0.034(8) -0.019(9)
C65A 0.099(14) 0.102(15) 0.101(13) -0.025(9) -0.037(9) -0.017(9)

loop_
_atom_type_symbol
_atom_type_description
_atom_type_scat_dispersion_real
_atom_type_scat_dispersion_imag
_atom_type_scat_source
C C 0.0033 0.0016 'International Tables Vol C Tables 4.2.6.8 and 6.1.1.4'
H H 0.0000 0.0000 'International Tables Vol C Tables 4.2.6.8 and 6.1.1.4'
B B 0.0013 0.0007 'International Tables Vol C Tables 4.2.6.8 and 6.1.1.4'
N N 0.0061 0.0033 'International Tables Vol C Tables 4.2.6.8 and 6.1.1.4'
O O 0.0106 0.0060 'International Tables Vol C Tables 4.2.6.8 and 6.1.1.4'
F F 0.0171 0.0103 'International Tables Vol C Tables 4.2.6.8 and 6.1.1.4'
P P 0.1023 0.0942 'International Tables Vol C Tables 4.2.6.8 and 6.1.1.4'

loop_
_geom_angle_atom_site_label_1
_geom_angle_atom_site_label_2
_geom_angle_atom_site_label_3
_geom_angle
O1 P1 C1 109.25(19)
O1 P1 C11 109.87(19)
C1 P1 C11 111.4(2)
O1 P1 C21 104.63(18)
C1 P1 C21 112.7(2)
C11 P1 C21 108.8(2)
O2 B1 O1 110.0(4)
O2 B1 C31 112.8(4)
O1 B1 C31 109.4(4)
O2 B1 C41 107.5(4)
O1 B1 C41 108.3(4)
C31 B1 C41 108.6(4)
B1 O1 P1 124.2(3)
N1 O2 B1 111.1(3)
C51 N1 O2 109.4(3)
C51 N1 C2 116.4(3)
O2 N1 C2 104.8(3)
C2 C1 P1 118.8(3)
C2 C1 H1A 107.6
P1 C1 H1A 107.6
C2 C1 H1B 107.6
P1 C1 H1B 107.6
H1A C1 H1B 107.0
N1 C2 C3 109.6(4)
N1 C2 C5 111.5(4)
C3 C2 C5 112.9(4)
N1 C2 C1 106.4(3)
C3 C2 C1 108.9(4)
C5 C2 C1 107.2(4)
C4 C3 C2 125.6(5)
C4 C3 H3 117.2
C2 C3 H3 117.2
C3 C4 H4A 120.0
C3 C4 H4B 120.0
H4A C4 H4B 120.0
C2 C5 H5A 109.5
C2 C5 H5B 109.5
H5A C5 H5B 109.5
C2 C5 H5C 109.5
H5A C5 H5C 109.5
H5B C5 H5C 109.5
C12 C11 C16 118.5(4)
C12 C11 P1 122.7(3)
C16 C11 P1 118.5(3)
C13 C12 C11 118.7(4)
C13 C12 C17 116.9(4)
C11 C12 C17 124.4(4)
C14 C13 C12 123.2(4)
C14 C13 H13 118.4
C12 C13 H13 118.4
C13 C14 C15 117.4(5)
C13 C14 C18 121.1(5)
C15 C14 C18 121.5(5)
C14 C15 C16 122.8(4)
C14 C15 H15 118.6
C16 C15 H15 118.6
C15 C16 C11 119.1(4)
C15 C16 C19 116.6(4)
C11 C16 C19 124.2(4)
C12 C17 H17A 109.5
C12 C17 H17B 109.5
H17A C17 H17B 109.5
C12 C17 H17C 109.5
H17A C17 H17C 109.5
H17B C17 H17C 109.5
C14 C18 H18A 109.5
C14 C18 H18B 109.5
H18A C18 H18B 109.5
C14 C18 H18C 109.5
H18A C18 H18C 109.5
H18B C18 H18C 109.5
C16 C19 H19A 109.5
C16 C19 H19B 109.5
H19A C19 H19B 109.5
C16 C19 H19C 109.5
H19A C19 H19C 109.5
H19B C19 H19C 109.5
C22 C21 C26 119.9(4)
C22 C21 P1 126.3(4)
C26 C21 P1 113.6(3)
C23 C22 C21 118.3(5)
C23 C22 C27 115.2(5)
C21 C22 C27 126.6(4)
C24 C23 C22 123.2(5)
C24 C23 H23 118.4
C22 C23 H23 118.4
C23 C24 C25 117.7(5)
C23 C24 C28 122.0(6)
C25 C24 C28 120.2(6)
C24 C28 H28A 109.5
C24 C28 H28B 109.5
H28A C28 H28B 109.5
C24 C28 H28C 109.5
H28A C28 H28C 109.5
H28B C28 H28C 109.5
C24 C25 C26 122.6(5)
C24 C25 H25 118.7
C26 C25 H25 118.7
C25 C26 C21 118.2(5)
C25 C26 C29 115.9(5)
C21 C26 C29 125.9(4)
C22 C27 H27A 109.5
C22 C27 H27B 109.5
H27A C27 H27B 109.5
C22 C27 H27C 109.5
H27A C27 H27C 109.5
H27B C27 H27C 109.5
C26 C29 H29A 109.5
C26 C29 H29B 109.5
H29A C29 H29B 109.5
C26 C29 H29C 109.5
H29A C29 H29C 109.5
H29B C29 H29C 109.5
C32 C31 C36 112.8(4)
C32 C31 B1 118.7(4)
C36 C31 B1 128.5(4)
F32 C32 C33 116.2(5)
F32 C32 C31 118.7(4)
C33 C32 C31 125.0(5)
F33 C33 C32 121.4(5)
F33 C33 C34 119.4(5)
C32 C33 C34 119.2(5)
F34 C34 C35 121.3(5)
F34 C34 C33 120.0(5)
C35 C34 C33 118.8(5)
F35 C35 C34 119.2(5)
F35 C35 C36 120.6(5)
C34 C35 C36 120.2(5)
F36 C36 C35 115.2(5)
F36 C36 C31 120.6(4)
C35 C36 C31 124.1(5)
C42 C41 C46 113.6(5)
C42 C41 B1 127.1(5)
C46 C41 B1 119.1(5)
F42 C42 C41 121.7(5)
F42 C42 C43 114.6(5)
C41 C42 C43 123.8(6)
C44 C43 F43 119.6(6)
C44 C43 C42 120.1(6)
F43 C43 C42 120.3(6)
F44 C44 C43 120.8(6)
F44 C44 C45 120.2(6)
C43 C44 C45 119.0(5)
C44 C45 F45 120.2(5)
C44 C45 C46 120.0(6)
F45 C45 C46 119.8(6)
F46 C46 C45 116.9(5)
F46 C46 C41 119.5(4)
C45 C46 C41 123.6(5)
C52 C51 C56 118.8(5)
C52 C51 N1 122.6(4)
C56 C51 N1 118.3(4)
C51 C52 C53 120.3(5)
C51 C52 H52 119.9
C53 C52 H52 119.9
C54 C53 C52 120.6(6)
C54 C53 H53 119.7
C52 C53 H53 119.7
C55 C54 C53 119.2(5)
C55 C54 H54 120.4
C53 C54 H54 120.4
C54 C55 C56 121.1(5)
C54 C55 H55 119.5
C56 C55 H55 119.5
C55 C56 C51 120.1(5)
C55 C56 H56 120.0
C51 C56 H56 120.0
C62 C61 H61A 109.5
C62 C61 H61B 109.5
H61A C61 H61B 109.5
C62 C61 H61C 109.5
H61A C61 H61C 109.5
H61B C61 H61C 109.5
C63 C62 C61 116.3(11)
C63 C62 H62A 108.2
C61 C62 H62A 108.2
C63 C62 H62B 108.2
C61 C62 H62B 108.2
H62A C62 H62B 107.4
C62 C63 C64 118.1(9)
C62 C63 H63A 107.8
C64 C63 H63A 107.8
C62 C63 H63B 107.8
C64 C63 H63B 107.8
H63A C63 H63B 107.1
C63 C64 C65 116.6(10)
C63 C64 H64A 108.1
C65 C64 H64A 108.1
C63 C64 H64B 108.1
C65 C64 H64B 108.1
H64A C64 H64B 107.3
C64 C65 H65A 109.5
C64 C65 H65B 109.5
H65A C65 H65B 109.5
C64 C65 H65C 109.5
H65A C65 H65C 109.5
H65B C65 H65C 109.5
C62A C61A H61D 109.5
C62A C61A H61E 109.5
H61D C61A H61E 109.5
C62A C61A H61F 109.5
H61D C61A H61F 109.5
H61E C61A H61F 109.5
C63A C62A C61A 114(3)
C63A C62A H62C 108.7
C61A C62A H62C 108.7
C63A C62A H62D 108.7
C61A C62A H62D 108.7
H62C C62A H62D 107.6
C62A C63A C64A 115(2)
C62A C63A H63C 108.6
C64A C63A H63C 108.6
C62A C63A H63D 108.6
C64A C63A H63D 108.6
H63C C63A H63D 107.6
C63A C64A C65A 111(2)
C63A C64A H64C 109.3
C65A C64A H64C 109.3
C63A C64A H64D 109.3
C65A C64A H64D 109.3
H64C C64A H64D 108.0
C64A C65A H65D 109.5
C64A C65A H65E 109.5
H65D C65A H65E 109.5
C64A C65A H65F 109.5
H65D C65A H65F 109.5
H65E C65A H65F 109.5

loop_
_geom_bond_atom_site_label_1
_geom_bond_atom_site_label_2
_geom_bond_distance
P1 O1 1.539(3)
P1 C1 1.802(5)
P1 C11 1.808(5)
P1 C21 1.827(4)
B1 O2 1.456(6)
B1 O1 1.524(6)
B1 C31 1.636(7)
B1 C41 1.663(7)
O2 N1 1.442(4)
N1 C51 1.439(6)
N1 C2 1.500(6)
C1 C2 1.567(6)
C1 H1A 0.9800
C1 H1B 0.9800
C2 C3 1.500(7)
C2 C5 1.533(7)
C3 C4 1.308(7)
C3 H3 0.9400
C4 H4A 0.9400
C4 H4B 0.9400
C5 H5A 0.9700
C5 H5B 0.9700
C5 H5C 0.9700
C11 C12 1.419(6)
C11 C16 1.426(6)
C12 C13 1.393(6)
C12 C17 1.509(6)
C13 C14 1.381(6)
C13 H13 0.9400
C14 C15 1.383(7)
C14 C18 1.516(7)
C15 C16 1.387(7)
C15 H15 0.9400
C16 C19 1.519(6)
C17 H17A 0.9700
C17 H17B 0.9700
C17 H17C 0.9700
C18 H18A 0.9700
C18 H18B 0.9700
C18 H18C 0.9700
C19 H19A 0.9700
C19 H19B 0.9700
C19 H19C 0.9700
C21 C22 1.402(7)
C21 C26 1.425(7)
C22 C23 1.391(7)
C22 C27 1.517(7)
C23 C24 1.376(8)
C23 H23 0.9400
C24 C25 1.382(8)
C24 C28 1.528(8)
C28 H28A 0.9700
C28 H28B 0.9700
C28 H28C 0.9700
C25 C26 1.389(7)
C25 H25 0.9400
C26 C29 1.509(7)
C27 H27A 0.9700
C27 H27B 0.9700
C27 H27C 0.9700
C29 H29A 0.9700
C29 H29B 0.9700
C29 H29C 0.9700
C31 C32 1.389(7)
C31 C36 1.394(7)
F32 C32 1.359(6)
C32 C33 1.374(7)
F33 C33 1.349(6)
C33 C34 1.376(8)
F34 C34 1.339(5)
C34 C35 1.370(7)
F35 C35 1.354(6)
C35 C36 1.372(7)
F36 C36 1.350(5)
C41 C42 1.376(7)
C41 C46 1.390(7)
F42 C42 1.359(6)
C42 C43 1.383(8)
F43 C43 1.356(7)
C43 C44 1.355(9)
F44 C44 1.347(6)
C44 C45 1.360(9)
F45 C45 1.361(7)
C45 C46 1.377(7)
F46 C46 1.341(6)
C51 C52 1.375(7)
C51 C56 1.396(7)
C52 C53 1.394(7)
C52 H52 0.9400
C53 C54 1.379(8)
C53 H53 0.9400
C54 C55 1.363(8)
C54 H54 0.9400
C55 C56 1.386(7)
C55 H55 0.9400
C56 H56 0.9400
C61 C62 1.505(12)
C61 H61A 0.9700
C61 H61B 0.9700
C61 H61C 0.9700
C62 C63 1.454(11)
C62 H62A 0.9800
C62 H62B 0.9800
C63 C64 1.473(11)
C63 H63A 0.9800
C63 H63B 0.9800
C64 C65 1.482(11)
C64 H64A 0.9800
C64 H64B 0.9800
C65 H65A 0.9700
C65 H65B 0.9700
C65 H65C 0.9700
C61A C62A 1.491(16)
C61A H61D 0.9700
C61A H61E 0.9700
C61A H61F 0.9700
C62A C63A 1.467(16)
C62A H62C 0.9800
C62A H62D 0.9800
C63A C64A 1.481(16)
C63A H63C 0.9800
C63A H63D 0.9800
C64A C65A 1.483(16)
C64A H64C 0.9800
C64A H64D 0.9800
C65A H65D 0.9700
C65A H65E 0.9700
C65A H65F 0.9700

loop_
_geom_torsion_atom_site_label_1
_geom_torsion_atom_site_label_2
_geom_torsion_atom_site_label_3
_geom_torsion_atom_site_label_4
_geom_torsion
O2 B1 O1 P1 48.0(5)
C31 B1 O1 P1 172.5(3)
C41 B1 O1 P1 -69.2(4)
C1 P1 O1 B1 -31.6(4)
C11 P1 O1 B1 -154.1(3)
C21 P1 O1 B1 89.3(4)
O1 B1 O2 N1 37.3(5)
C31 B1 O2 N1 -85.1(4)
C41 B1 O2 N1 155.1(3)
B1 O2 N1 C51 118.4(4)
B1 O2 N1 C2 -116.1(4)
O1 P1 C1 C2 -48.4(4)
C11 P1 C1 C2 73.2(4)
C21 P1 C1 C2 -164.2(3)
C51 N1 C2 C3 -70.7(5)
O2 N1 C2 C3 168.3(3)
C51 N1 C2 C5 55.2(5)
O2 N1 C2 C5 -65.9(4)
C51 N1 C2 C1 171.7(4)
O2 N1 C2 C1 50.7(4)
P1 C1 C2 N1 39.6(5)
P1 C1 C2 C3 -78.5(4)
P1 C1 C2 C5 159.0(3)
N1 C2 C3 C4 134.7(5)
C5 C2 C3 C4 9.7(7)
C1 C2 C3 C4 -109.3(6)
O1 P1 C11 C12 20.1(4)
C1 P1 C11 C12 -101.1(4)
C21 P1 C11 C12 134.1(4)
O1 P1 C11 C16 -153.8(3)
C1 P1 C11 C16 85.0(4)
C21 P1 C11 C16 -39.8(4)
C16 C11 C12 C13 4.8(6)
P1 C11 C12 C13 -169.1(3)
C16 C11 C12 C17 -175.3(4)
P1 C11 C12 C17 10.8(6)
C11 C12 C13 C14 -0.8(7)
C17 C12 C13 C14 179.3(4)
C12 C13 C14 C15 -3.3(7)
C12 C13 C14 C18 177.2(5)
C13 C14 C15 C16 3.3(7)
C18 C14 C15 C16 -177.1(5)
C14 C15 C16 C11 0.6(7)
C14 C15 C16 C19 -177.7(4)
C12 C11 C16 C15 -4.7(6)
P1 C11 C16 C15 169.4(4)
C12 C11 C16 C19 173.5(4)
P1 C11 C16 C19 -12.3(6)
O1 P1 C21 C22 -120.1(4)
C1 P1 C21 C22 -1.5(5)
C11 P1 C21 C22 122.5(5)
O1 P1 C21 C26 55.0(4)
C1 P1 C21 C26 173.6(4)
C11 P1 C21 C26 -62.4(4)
C26 C21 C22 C23 -1.9(8)
P1 C21 C22 C23 172.9(5)
C26 C21 C22 C27 177.2(5)
P1 C21 C22 C27 -8.0(8)
C21 C22 C23 C24 -0.2(11)
C27 C22 C23 C24 -179.4(7)
C22 C23 C24 C25 1.4(12)
C22 C23 C24 C28 -179.9(8)
C23 C24 C25 C26 -0.5(12)
C28 C24 C25 C26 -179.3(7)
C24 C25 C26 C21 -1.5(10)
C24 C25 C26 C29 178.5(6)
C22 C21 C26 C25 2.7(8)
P1 C21 C26 C25 -172.7(4)
C22 C21 C26 C29 -177.3(5)
P1 C21 C26 C29 7.3(7)
O2 B1 C31 C32 -50.6(6)
O1 B1 C31 C32 -173.4(4)
C41 B1 C31 C32 68.5(5)
O2 B1 C31 C36 130.8(5)
O1 B1 C31 C36 7.9(6)
C41 B1 C31 C36 -110.2(5)
C36 C31 C32 F32 175.9(4)
B1 C31 C32 F32 -3.0(6)
C36 C31 C32 C33 -2.0(7)
B1 C31 C32 C33 179.2(5)
F32 C32 C33 F33 2.0(7)
C31 C32 C33 F33 179.8(5)
F32 C32 C33 C34 -177.0(4)
C31 C32 C33 C34 0.9(8)
F33 C33 C34 F34 0.4(8)
C32 C33 C34 F34 179.3(5)
F33 C33 C34 C35 -178.7(5)
C32 C33 C34 C35 0.3(8)
F34 C34 C35 F35 1.0(7)
C33 C34 C35 F35 -180.0(4)
F34 C34 C35 C36 -179.3(4)
C33 C34 C35 C36 -0.2(7)
F35 C35 C36 F36 -2.9(6)
C34 C35 C36 F36 177.3(4)
F35 C35 C36 C31 178.7(4)
C34 C35 C36 C31 -1.0(7)
C32 C31 C36 F36 -176.2(4)
B1 C31 C36 F36 2.5(7)
C32 C31 C36 C35 2.0(7)
B1 C31 C36 C35 -179.3(4)
O2 B1 C41 C42 -4.3(7)
O1 B1 C41 C42 114.6(6)
C31 B1 C41 C42 -126.7(5)
O2 B1 C41 C46 -179.0(4)
O1 B1 C41 C46 -60.1(6)
C31 B1 C41 C46 58.7(6)
C46 C41 C42 F42 -179.8(5)
B1 C41 C42 F42 5.3(9)
C46 C41 C42 C43 0.9(8)
B1 C41 C42 C43 -174.1(6)
F42 C42 C43 C44 -179.3(6)
C41 C42 C43 C44 0.1(11)
F42 C42 C43 F43 -1.1(9)
C41 C42 C43 F43 178.3(6)
F43 C43 C44 F44 1.1(11)
C42 C43 C44 F44 179.3(6)
F43 C43 C44 C45 -179.4(7)
C42 C43 C44 C45 -1.2(11)
F44 C44 C45 F45 -0.8(11)
C43 C44 C45 F45 179.7(6)
F44 C44 C45 C46 -179.2(6)
C43 C44 C45 C46 1.3(11)
C44 C45 C46 F46 179.5(6)
F45 C45 C46 F46 1.1(9)
C44 C45 C46 C41 -0.3(10)
F45 C45 C46 C41 -178.7(5)
C42 C41 C46 F46 179.5(5)
B1 C41 C46 F46 -5.2(7)
C42 C41 C46 C45 -0.7(8)
B1 C41 C46 C45 174.6(5)
O2 N1 C51 C52 8.7(6)
C2 N1 C51 C52 -109.8(5)
O2 N1 C51 C56 -165.3(4)
C2 N1 C51 C56 76.2(5)
C56 C51 C52 C53 0.3(8)
N1 C51 C52 C53 -173.8(5)
C51 C52 C53 C54 -0.3(9)
C52 C53 C54 C55 -0.5(9)
C53 C54 C55 C56 1.4(9)
C54 C55 C56 C51 -1.4(8)
C52 C51 C56 C55 0.5(7)
N1 C51 C56 C55 174.8(4)
C61 C62 C63 C64 179.3(13)
C62 C63 C64 C65 178.2(12)
C61A C62A C63A C64A 158(5)
C62A C63A C64A C65A 168(4)
